data_7028351
loop_
_publ_author_name
'Dutta, Pradip Kr'
'Asatkar, Ashish K.'
'Zade, Sanjio S.'
'Panda, Snigdha'

_publ_section_title
;
 Oxidative addition of disulfide/diselenide to group 10 metal(0) and in
 situ functionalization to form neutral thiasalen/selenasalen group 10
 metal(II) complexes.
;
_journal_issue 4
_journal_name_full 'Dalton transactions (Cambridge, England : 2003)'
_journal_page_first 1736
_journal_page_last 1743
_journal_paper_doi 10.1039/c3dt52132j
_journal_volume 43
_journal_year 2014
_chemical_formula_moiety 'C16 H14 N2 Ni S2'
_chemical_formula_sum 'C16 H14 N2 Ni S2'
_chemical_formula_weight 357.12
_chemical_name_systematic
; 
 ? 
;
_space_group_IT_number 33
_symmetry_cell_setting orthorhombic
_symmetry_space_group_name_Hall 'P 2c -2n'
_symmetry_space_group_name_H-M 'P n a 21'
_atom_sites_solution_hydrogens geom
_atom_sites_solution_primary direct
_atom_sites_solution_secondary difmap
_audit_creation_method SHELXL-97
_cell_angle_alpha 90.00
_cell_angle_beta 90.00
_cell_angle_gamma 90.00
_cell_formula_units_Z 4
_cell_length_a 8.9500(7)
_cell_length_b 22.688(2)
_cell_length_c 7.5123(7)
_cell_measurement_reflns_used 4449
_cell_measurement_temperature 100(2)
_cell_measurement_theta_max 24.96
_cell_measurement_theta_min 2.86
_cell_volume 1525.4(2)
_computing_cell_refinement 'Bruker SMART'
_computing_data_collection 'Bruker SMART'
_computing_data_reduction 'Bruker SAINT'
_computing_molecular_graphics 'Bruker SHELXTL'
_computing_publication_material 'Bruker SHELXTL'
_computing_structure_refinement 'SHELXL-97 (Sheldrick, 2008)'
_computing_structure_solution 'SHELXS-97 (Sheldrick, 2008)'
_diffrn_ambient_temperature 100(2)
_diffrn_measured_fraction_theta_full 0.999
_diffrn_measured_fraction_theta_max 0.999
_diffrn_radiation_monochromator graphite
_diffrn_radiation_source 'fine-focus sealed tube'
_diffrn_radiation_type MoK\a
_diffrn_radiation_wavelength 0.71073
_diffrn_reflns_av_R_equivalents 0.0319
_diffrn_reflns_av_sigmaI/netI 0.0326
_diffrn_reflns_limit_h_max 10
_diffrn_reflns_limit_h_min -10
_diffrn_reflns_limit_k_max 26
_diffrn_reflns_limit_k_min -26
_diffrn_reflns_limit_l_max 8
_diffrn_reflns_limit_l_min -8
_diffrn_reflns_number 11553
_diffrn_reflns_theta_full 25.00
_diffrn_reflns_theta_max 25.00
_diffrn_reflns_theta_min 1.80
_exptl_absorpt_coefficient_mu 1.538
_exptl_absorpt_correction_T_max 0.724
_exptl_absorpt_correction_T_min 0.673
_exptl_absorpt_correction_type multi-scan
_exptl_absorpt_process_details 'sadabs, bruker, 2008'
_exptl_crystal_colour red
_exptl_crystal_density_diffrn 1.555
_exptl_crystal_density_method 'not measured'
_exptl_crystal_description needle
_exptl_crystal_F_000 736
_exptl_crystal_size_max 0.42
_exptl_crystal_size_mid 0.21
_exptl_crystal_size_min 0.21
_refine_diff_density_max 0.176
_refine_diff_density_min -0.139
_refine_diff_density_rms 0.035
_refine_ls_abs_structure_details 'Flack H D (1983), Acta Cryst. A39, 876-881'
_refine_ls_abs_structure_Flack 0.029(10)
_refine_ls_extinction_method none
_refine_ls_goodness_of_fit_ref 1.024
_refine_ls_hydrogen_treatment constr
_refine_ls_matrix_type full
_refine_ls_number_parameters 190
_refine_ls_number_reflns 2676
_refine_ls_number_restraints 1
_refine_ls_restrained_S_all 1.024
_refine_ls_R_factor_all 0.0257
_refine_ls_R_factor_gt 0.0215
_refine_ls_shift/su_max 0.001
_refine_ls_shift/su_mean 0.000
_refine_ls_structure_factor_coef Fsqd
_refine_ls_weighting_details 'calc w=1/[\s^2^(Fo^2^)+(0.0228P)^2^+0.0000P] where P=(Fo^2^+2Fc^2^)/3'
_refine_ls_weighting_scheme calc
_refine_ls_wR_factor_gt 0.0481
_refine_ls_wR_factor_ref 0.0498
_reflns_number_gt 2445
_reflns_number_total 2681
_reflns_threshold_expression >2sigma(I)
_cod_data_source_file c3dt52132j.txt
_cod_data_source_block ssz_ak_33
_cod_depositor_comments
;
The following automatic conversions were performed:

'_symmetry_cell_setting' value 'Orthorhombic' changed to
'orthorhombic' according to
/usr/data/users/saulius/automatic-downloads/current/RSC/lib/dictionaries/cif_core.dic
dictionary named 'cif_core.dic' version 2.4.2 from 2011-04-26.

Automatic conversion script
Id: cif_fix_values 2281 2013-09-26 08:29:07Z andrius 
;
_cod_original_sg_symbol_H-M Pna2(1)
_cod_database_code 7028351

loop_
_symmetry_equiv_pos_as_xyz
'x, y, z'
'-x, -y, z+1/2'
'-x+1/2, y+1/2, z+1/2'
'x+1/2, -y+1/2, z'

loop_
_atom_site_label
_atom_site_type_symbol
_atom_site_fract_x
_atom_site_fract_y
_atom_site_fract_z
_atom_site_U_iso_or_equiv
_atom_site_adp_type
_atom_site_occupancy
_atom_site_symmetry_multiplicity
_atom_site_calc_flag
_atom_site_refinement_flags
Ni1 Ni 0.28529(3) 0.462363(12) 0.25304(4) 0.03423(9) Uani 1 1 d .
S1 S 0.17745(8) 0.50133(3) 0.47960(8) 0.05033(18) Uani 1 1 d .
S2 S 0.31461(8) 0.38720(3) 0.43001(8) 0.04669(17) Uani 1 1 d .
N1 N 0.2534(2) 0.52671(9) 0.0969(3) 0.0383(5) Uani 1 1 d .
N2 N 0.3869(2) 0.42615(9) 0.0607(2) 0.0398(5) Uani 1 1 d .
C7 C 0.1783(3) 0.57497(12) 0.1125(3) 0.0446(6) Uani 1 1 d .
H5 H 0.1738 0.5983 0.0108 0.054 Uiso 1 1 calc R
C6 C 0.1008(3) 0.59764(10) 0.2653(4) 0.0452(6) Uani 1 1 d .
C5 C 0.0304(3) 0.65260(13) 0.2464(5) 0.0642(7) Uani 1 1 d .
H4 H 0.0337 0.6716 0.1368 0.077 Uiso 1 1 calc R
C4 C -0.0423(3) 0.67873(13) 0.3844(5) 0.0714(9) Uani 1 1 d .
H3 H -0.0881 0.7152 0.3687 0.086 Uiso 1 1 calc R
C3 C -0.0481(3) 0.65111(14) 0.5471(4) 0.0599(8) Uani 1 1 d .
H2 H -0.0972 0.6690 0.6418 0.072 Uiso 1 1 calc R
C2 C 0.0189(3) 0.59692(13) 0.5704(4) 0.0512(7) Uani 1 1 d .
H1 H 0.0130 0.5786 0.6809 0.061 Uiso 1 1 calc R
C1 C 0.0957(3) 0.56876(12) 0.4314(3) 0.0410(6) Uani 1 1 d .
C8 C 0.3332(3) 0.51815(12) -0.0737(3) 0.0500(7) Uani 1 1 d .
H6 H 0.4327 0.5350 -0.0666 0.060 Uiso 1 1 calc R
H7 H 0.2796 0.5375 -0.1694 0.060 Uiso 1 1 calc R
C9 C 0.3430(3) 0.45386(12) -0.1088(3) 0.0490(7) Uani 1 1 d .
H9 H 0.2471 0.4388 -0.1483 0.059 Uiso 1 1 calc R
H8 H 0.4168 0.4458 -0.2001 0.059 Uiso 1 1 calc R
C10 C 0.4867(3) 0.38594(12) 0.0541(4) 0.0459(6) Uani 1 1 d .
H10 H 0.5291 0.3789 -0.0569 0.055 Uiso 1 1 calc R
C11 C 0.5413(3) 0.35010(11) 0.1992(3) 0.0446(7) Uani 1 1 d .
C12 C 0.6689(3) 0.31546(13) 0.1655(4) 0.0576(8) Uani 1 1 d .
H11 H 0.7144 0.3177 0.0544 0.069 Uiso 1 1 calc R
C13 C 0.7275(3) 0.27885(14) 0.2905(5) 0.0701(10) Uani 1 1 d .
H12 H 0.8119 0.2564 0.2655 0.084 Uiso 1 1 calc R
C14 C 0.6592(3) 0.27555(14) 0.4562(5) 0.0692(9) Uani 1 1 d .
H13 H 0.6982 0.2506 0.5427 0.083 Uiso 1 1 calc R
C15 C 0.5342(3) 0.30883(12) 0.4939(4) 0.0564(8) Uani 1 1 d .
H14 H 0.4894 0.3056 0.6052 0.068 Uiso 1 1 calc R
C16 C 0.4736(3) 0.34735(10) 0.3678(3) 0.0432(6) Uani 1 1 d .

loop_
_atom_site_aniso_label
_atom_site_aniso_U_11
_atom_site_aniso_U_22
_atom_site_aniso_U_33
_atom_site_aniso_U_23
_atom_site_aniso_U_13
_atom_site_aniso_U_12
Ni1 0.03692(14) 0.03827(16) 0.02749(14) 0.00270(15) -0.00064(16) -0.00477(12)
S1 0.0646(4) 0.0561(5) 0.0303(3) 0.0039(3) 0.0047(3) 0.0103(4)
S2 0.0580(4) 0.0433(4) 0.0388(4) 0.0085(3) 0.0024(3) -0.0021(3)
N1 0.0428(11) 0.0399(14) 0.0322(11) 0.0048(9) 0.0007(9) -0.0056(10)
N2 0.0435(11) 0.0418(14) 0.0340(10) 0.0003(10) 0.0008(9) -0.0040(10)
C7 0.0550(15) 0.0427(17) 0.0362(14) 0.0091(12) -0.0031(12) -0.0029(14)
C6 0.0448(13) 0.0428(14) 0.0481(14) -0.0010(15) -0.0008(14) -0.0014(11)
C5 0.0766(19) 0.0530(17) 0.0631(17) 0.0057(18) 0.005(2) 0.0108(14)
C4 0.077(2) 0.046(2) 0.091(3) -0.0039(18) 0.0149(19) 0.0121(16)
C3 0.0523(17) 0.055(2) 0.072(2) -0.0160(17) 0.0129(15) -0.0025(15)
C2 0.0432(15) 0.061(2) 0.0497(16) -0.0058(14) 0.0065(13) -0.0066(14)
C1 0.0359(13) 0.0451(16) 0.0419(15) -0.0038(12) 0.0009(12) -0.0047(11)
C8 0.0645(16) 0.0514(17) 0.0340(14) 0.0074(12) 0.0085(13) -0.0058(14)
C9 0.0589(17) 0.061(2) 0.0275(12) 0.0022(12) 0.0054(12) 0.0030(14)
C10 0.0518(16) 0.0436(17) 0.0424(13) -0.0056(13) 0.0042(12) -0.0040(14)
C11 0.0473(14) 0.0315(14) 0.0549(19) -0.0052(11) -0.0061(12) -0.0048(12)
C12 0.0589(17) 0.0367(17) 0.077(2) -0.0046(15) 0.0040(15) -0.0016(14)
C13 0.0591(17) 0.0425(18) 0.109(3) 0.0031(19) -0.0095(19) 0.0048(14)
C14 0.0679(19) 0.0434(19) 0.096(3) 0.0181(18) -0.024(2) -0.0036(16)
C15 0.0659(19) 0.0405(17) 0.0628(19) 0.0088(15) -0.0132(15) -0.0073(14)
C16 0.0496(15) 0.0283(14) 0.0515(17) -0.0003(12) -0.0099(12) -0.0096(12)

loop_
_atom_type_symbol
_atom_type_description
_atom_type_scat_dispersion_real
_atom_type_scat_dispersion_imag
_atom_type_scat_source
C C 0.0033 0.0016 'International Tables Vol C Tables 4.2.6.8 and 6.1.1.4'
H H 0.0000 0.0000 'International Tables Vol C Tables 4.2.6.8 and 6.1.1.4'
N N 0.0061 0.0033 'International Tables Vol C Tables 4.2.6.8 and 6.1.1.4'
S S 0.1246 0.1234 'International Tables Vol C Tables 4.2.6.8 and 6.1.1.4'
Ni Ni 0.3393 1.1124 'International Tables Vol C Tables 4.2.6.8 and 6.1.1.4'

loop_
_geom_angle_atom_site_label_1
_geom_angle_atom_site_label_2
_geom_angle_atom_site_label_3
_geom_angle
N1 Ni1 N2 86.24(9)
N1 Ni1 S1 96.07(7)
N2 Ni1 S1 177.25(7)
N1 Ni1 S2 178.07(7)
N2 Ni1 S2 93.91(7)
S1 Ni1 S2 83.84(3)
C1 S1 Ni1 112.80(9)
C16 S2 Ni1 109.85(9)
C7 N1 C8 116.2(2)
C7 N1 Ni1 132.57(18)
C8 N1 Ni1 111.23(17)
C10 N2 C9 117.2(2)
C10 N2 Ni1 132.43(19)
C9 N2 Ni1 110.24(16)
N1 C7 C6 128.9(2)
N1 C7 H5 115.5
C6 C7 H5 115.5
C5 C6 C1 119.2(3)
C5 C6 C7 117.0(3)
C1 C6 C7 123.8(2)
C4 C5 C6 121.7(3)
C4 C5 H4 119.2
C6 C5 H4 119.2
C5 C4 C3 119.8(3)
C5 C4 H3 120.1
C3 C4 H3 120.1
C4 C3 C2 120.2(3)
C4 C3 H2 119.9
C2 C3 H2 119.9
C3 C2 C1 121.6(3)
C3 C2 H1 119.2
C1 C2 H1 119.2
C2 C1 C6 117.6(2)
C2 C1 S1 116.9(2)
C6 C1 S1 125.52(19)
N1 C8 C9 108.1(2)
N1 C8 H6 110.1
C9 C8 H6 110.1
N1 C8 H7 110.1
C9 C8 H7 110.1
H6 C8 H7 108.4
N2 C9 C8 106.4(2)
N2 C9 H9 110.5
C8 C9 H9 110.5
N2 C9 H8 110.5
C8 C9 H8 110.5
H9 C9 H8 108.6
N2 C10 C11 127.5(3)
N2 C10 H10 116.2
C11 C10 H10 116.2
C16 C11 C12 119.1(2)
C16 C11 C10 124.0(2)
C12 C11 C10 116.9(2)
C13 C12 C11 122.0(3)
C13 C12 H11 119.0
C11 C12 H11 119.0
C12 C13 C14 118.8(3)
C12 C13 H12 120.6
C14 C13 H12 120.6
C15 C14 C13 120.8(3)
C15 C14 H13 119.6
C13 C14 H13 119.6
C14 C15 C16 121.2(3)
C14 C15 H14 119.4
C16 C15 H14 119.4
C15 C16 C11 118.1(2)
C15 C16 S2 117.2(2)
C11 C16 S2 124.66(19)

loop_
_geom_bond_atom_site_label_1
_geom_bond_atom_site_label_2
_geom_bond_distance
Ni1 N1 1.894(2)
Ni1 N2 1.895(2)
Ni1 S1 2.1471(7)
Ni1 S2 2.1781(7)
S1 C1 1.734(3)
S2 C16 1.749(3)
N1 C7 1.290(3)
N1 C8 1.480(3)
N2 C10 1.278(3)
N2 C9 1.473(3)
C7 C6 1.436(4)
C7 H5 0.9300
C6 C5 1.404(3)
C6 C1 1.410(3)
C5 C4 1.360(4)
C5 H4 0.9300
C4 C3 1.375(4)
C4 H3 0.9300
C3 C2 1.379(4)
C3 H2 0.9300
C2 C1 1.404(4)
C2 H1 0.9300
C8 C9 1.485(4)
C8 H6 0.9700
C8 H7 0.9700
C9 H9 0.9700
C9 H8 0.9700
C10 C11 1.445(4)
C10 H10 0.9300
C11 C16 1.406(3)
C11 C12 1.409(4)
C12 C13 1.359(4)
C12 H11 0.9300
C13 C14 1.389(5)
C13 H12 0.9300
C14 C15 1.379(4)
C14 H13 0.9300
C15 C16 1.398(4)
C15 H14 0.9300
